data_7105037
loop_
_publ_author_name
'Zhang, Zhan'
'Dolphin, David'

_publ_section_title
;
 A triple-stranded helicate and mesocate from the same metal and
 ligand.
;
_journal_issue 45
_journal_name_full 'Chemical communications (Cambridge, England)'
_journal_page_first 6931
_journal_page_last 6933
_journal_paper_doi 10.1039/b913231g
_journal_year 2009
_chemical_formula_sum 'C84 H96.5 Cl6.5 Fe2 N12'
_chemical_formula_weight 1616.36
_chemical_name_systematic
;
?
;
_space_group_IT_number 2
_symmetry_cell_setting triclinic
_symmetry_space_group_name_Hall '-P 1'
_symmetry_space_group_name_H-M 'P -1'
_atom_sites_solution_hydrogens geom
_atom_sites_solution_primary direct
_atom_sites_solution_secondary difmap
_audit_creation_method SHELXL-97
_audit_update_record
;
2009-09-03 # Formatted by publCIF
;
_cell_angle_alpha 88.243(4)
_cell_angle_beta 72.590(4)
_cell_angle_gamma 80.864(4)
_cell_formula_units_Z 2
_cell_length_a 13.3137(10)
_cell_length_b 17.3134(14)
_cell_length_c 18.8476(15)
_cell_measurement_reflns_used 8674
_cell_measurement_temperature 173.0(1)
_cell_measurement_theta_max 27.94
_cell_measurement_theta_min 2.36
_cell_volume 4092.2(6)
_computing_structure_refinement 'SHELXL-97 (Sheldrick, 1997)'
_diffrn_ambient_temperature 173.0(1)
_diffrn_measured_fraction_theta_full 0.981
_diffrn_measured_fraction_theta_max 0.981
_diffrn_measurement_device_type 'Bruker X8 APEX II'
_diffrn_measurement_method 'area detector'
_diffrn_radiation_monochromator graphite
_diffrn_radiation_source 'fine-focus sealed tube'
_diffrn_radiation_type MoK\a
_diffrn_radiation_wavelength 0.71073
_diffrn_reflns_av_R_equivalents 0.0356
_diffrn_reflns_av_sigmaI/netI 0.0388
_diffrn_reflns_limit_h_max 17
_diffrn_reflns_limit_h_min -17
_diffrn_reflns_limit_k_max 17
_diffrn_reflns_limit_k_min -22
_diffrn_reflns_limit_l_max 24
_diffrn_reflns_limit_l_min -24
_diffrn_reflns_number 81561
_diffrn_reflns_theta_full 28.10
_diffrn_reflns_theta_max 28.10
_diffrn_reflns_theta_min 1.68
_exptl_absorpt_coefficient_mu 0.618
_exptl_absorpt_correction_T_max 0.884
_exptl_absorpt_correction_T_min 0.638
_exptl_absorpt_correction_type multi-scan
_exptl_absorpt_process_details 'SADABS (Bruker, 2004)'
_exptl_crystal_colour black
_exptl_crystal_density_diffrn 1.312
_exptl_crystal_density_method 'not measured'
_exptl_crystal_description column
_exptl_crystal_F_000 1694
_exptl_crystal_size_max 0.50
_exptl_crystal_size_mid 0.25
_exptl_crystal_size_min 0.20
_refine_diff_density_max 0.978
_refine_diff_density_min -1.247
_refine_diff_density_rms 0.079
_refine_ls_extinction_method none
_refine_ls_goodness_of_fit_ref 1.044
_refine_ls_hydrogen_treatment constr
_refine_ls_matrix_type full
_refine_ls_number_parameters 1020
_refine_ls_number_reflns 19584
_refine_ls_number_restraints 1400
_refine_ls_restrained_S_all 1.010
_refine_ls_R_factor_all 0.0853
_refine_ls_R_factor_gt 0.0545
_refine_ls_shift/su_max 1.920
_refine_ls_shift/su_mean 0.014
_refine_ls_structure_factor_coef Fsqd
_refine_ls_weighting_details 'calc w=1/[\s^2^(Fo^2^)+(0.0671P)^2^+6.3652P] where P=(Fo^2^+2Fc^2^)/3'
_refine_ls_weighting_scheme calc
_refine_ls_wR_factor_gt 0.1338
_refine_ls_wR_factor_ref 0.1570
_reflns_number_gt 14380
_reflns_number_total 19584
_reflns_threshold_expression >2sigma(I)
_cod_data_source_file b913231g.txt
_cod_data_source_block FeHex
_cod_original_formula_sum 'C84 H96.50 Cl6.50 Fe2 N12'
_cod_database_code 7105037

loop_
_symmetry_equiv_pos_as_xyz
'x, y, z'
'-x, -y, -z'

loop_
_atom_site_label
_atom_site_type_symbol
_atom_site_fract_x
_atom_site_fract_y
_atom_site_fract_z
_atom_site_U_iso_or_equiv
_atom_site_adp_type
_atom_site_occupancy
_atom_site_symmetry_multiplicity
_atom_site_calc_flag
_atom_site_refinement_flags
_atom_site_disorder_assembly
_atom_site_disorder_group
C1 C 0.5917(3) 0.34443(16) 0.15770(16) 0.0325(6) Uani 1 1 d U A .
H1 H 0.6602 0.3278 0.1238 0.039 Uiso 1 1 calc R . .
C2 C 0.4974(3) 0.36129(17) 0.13633(17) 0.0373(7) Uani 1 1 d DU . .
C3 C 0.4162(3) 0.38277(16) 0.20052(18) 0.0338(6) Uani 1 1 d U A .
C4 C 0.4642(2) 0.37815(15) 0.25953(16) 0.0271(6) Uani 1 1 d U . .
C5 C 0.4139(2) 0.39386(15) 0.33375(16) 0.0281(6) Uani 1 1 d U A .
H5 H 0.3385 0.4071 0.3476 0.034 Uiso 1 1 calc R . .
C6 C 0.4596(2) 0.39273(14) 0.39093(15) 0.0239(5) Uani 1 1 d U . .
C7 C 0.4064(2) 0.40905(15) 0.46722(15) 0.0256(5) Uani 1 1 d U A .
H7 H 0.3315 0.4216 0.4893 0.031 Uiso 1 1 calc R . .
C8 C 0.4824(2) 0.40353(14) 0.50365(15) 0.0230(5) Uani 1 1 d U . .
C9 C 0.5812(2) 0.38261(13) 0.44821(14) 0.0206(5) Uani 1 1 d U A .
H9 H 0.6483 0.3744 0.4577 0.025 Uiso 1 1 calc R . .
C10 C 0.4657(2) 0.42106(14) 0.58432(14) 0.0249(5) Uani 1 1 d U A .
H10A H 0.4875 0.4724 0.5883 0.030 Uiso 1 1 calc R . .
H10B H 0.3886 0.4257 0.6110 0.030 Uiso 1 1 calc R . .
C11 C 0.52825(19) 0.27964(13) 0.61888(14) 0.0197(5) Uani 1 1 d U A .
H11 H 0.4954 0.2548 0.5895 0.024 Uiso 1 1 calc R . .
C12 C 0.5250(2) 0.36161(14) 0.62249(14) 0.0219(5) Uani 1 1 d U . .
C13 C 0.5817(2) 0.37291(14) 0.66986(15) 0.0259(5) Uani 1 1 d U A .
H13 H 0.5947 0.4219 0.6836 0.031 Uiso 1 1 calc R . .
C14 C 0.6180(2) 0.29834(14) 0.69504(15) 0.0227(5) Uani 1 1 d U . .
C15 C 0.6766(2) 0.28179(15) 0.74384(15) 0.0253(5) Uani 1 1 d U A .
H15 H 0.6965 0.3254 0.7628 0.030 Uiso 1 1 calc R . .
C16 C 0.71023(19) 0.20932(14) 0.76874(14) 0.0226(5) Uani 1 1 d U . .
C17 C 0.7653(2) 0.19275(16) 0.82340(16) 0.0270(6) Uani 1 1 d U A .
C18 C 0.7780(2) 0.11303(16) 0.83205(15) 0.0257(5) Uani 1 1 d U . .
C19 C 0.7314(2) 0.08290(15) 0.78275(14) 0.0232(5) Uani 1 1 d U A .
H19 H 0.7292 0.0289 0.7773 0.028 Uiso 1 1 calc R . .
C20A C 0.4791(16) 0.3536(18) 0.0615(4) 0.047(3) Uani 0.513(11) 1 d PDU A 1
H20A H 0.4350 0.3121 0.0638 0.056 Uiso 0.513(11) 1 calc PR A 1
H20B H 0.4394 0.4034 0.0502 0.056 Uiso 0.513(11) 1 calc PR A 1
C21A C 0.5797(7) 0.3344(7) 0.0017(4) 0.072(4) Uani 0.513(11) 1 d PDU A 1
H21A H 0.5647 0.3315 -0.0459 0.109 Uiso 0.513(11) 1 calc PR A 1
H21B H 0.6176 0.2838 0.0114 0.109 Uiso 0.513(11) 1 calc PR A 1
H21C H 0.6240 0.3751 -0.0004 0.109 Uiso 0.513(11) 1 calc PR A 1
C20B C 0.5041(19) 0.3590(19) 0.0548(5) 0.057(5) Uani 0.487(11) 1 d PDU A 2
H20C H 0.5480 0.3089 0.0330 0.068 Uiso 0.487(11) 1 calc PR A 2
H20D H 0.4314 0.3585 0.0514 0.068 Uiso 0.487(11) 1 calc PR A 2
C21B C 0.5478(12) 0.4223(8) 0.0084(5) 0.102(5) Uani 0.487(11) 1 d PDU A 2
H21D H 0.5504 0.4130 -0.0432 0.153 Uiso 0.487(11) 1 calc PR A 2
H21E H 0.6199 0.4240 0.0109 0.153 Uiso 0.487(11) 1 calc PR A 2
H21F H 0.5022 0.4723 0.0266 0.153 Uiso 0.487(11) 1 calc PR A 2
C22 C 0.3008(3) 0.4088(2) 0.2087(2) 0.0489(9) Uani 1 1 d U . .
H22A H 0.2579 0.3929 0.2579 0.059 Uiso 1 1 calc R A .
H22B H 0.2814 0.3820 0.1702 0.059 Uiso 1 1 calc R . .
C23 C 0.2728(4) 0.4963(3) 0.2016(3) 0.0863(16) Uani 1 1 d U A .
H23A H 0.2871 0.5233 0.2417 0.130 Uiso 1 1 calc R . .
H23B H 0.1971 0.5096 0.2051 0.130 Uiso 1 1 calc R . .
H23C H 0.3160 0.5128 0.1534 0.130 Uiso 1 1 calc R . .
C24 C 0.8065(3) 0.25165(18) 0.85960(19) 0.0395(7) Uani 1 1 d U . .
H24A H 0.8092 0.2328 0.9092 0.047 Uiso 1 1 calc R A .
H24B H 0.7564 0.3016 0.8669 0.047 Uiso 1 1 calc R . .
C25 C 0.9163(3) 0.2665(3) 0.8144(3) 0.0721(13) Uani 1 1 d U A .
H25A H 0.9657 0.2170 0.8053 0.108 Uiso 1 1 calc R . .
H25B H 0.9412 0.3028 0.8418 0.108 Uiso 1 1 calc R . .
H25C H 0.9130 0.2894 0.7668 0.108 Uiso 1 1 calc R . .
C26 C 0.8230(2) 0.06507(18) 0.88648(17) 0.0348(7) Uani 1 1 d U A .
H26A H 0.8620 0.0145 0.8626 0.042 Uiso 1 1 calc R . .
H26B H 0.8746 0.0928 0.8997 0.042 Uiso 1 1 calc R . .
C27 C 0.7385(4) 0.0499(3) 0.9559(3) 0.0791(15) Uani 1 1 d U . .
H27A H 0.6984 0.0998 0.9792 0.119 Uiso 1 1 calc R A .
H27B H 0.7717 0.0207 0.9906 0.119 Uiso 1 1 calc R . .
H27C H 0.6899 0.0193 0.9436 0.119 Uiso 1 1 calc R . .
C28 C 0.6572(2) 0.50115(15) 0.23180(15) 0.0270(5) Uani 1 1 d U . .
H28 H 0.5987 0.4935 0.2152 0.032 Uiso 1 1 calc R . .
C29 C 0.7028(2) 0.57094(15) 0.22097(16) 0.0284(6) Uani 1 1 d U . .
C30 C 0.7831(2) 0.55903(15) 0.25327(17) 0.0306(6) Uani 1 1 d U . .
C31 C 0.7853(2) 0.48202(14) 0.28327(16) 0.0263(5) Uani 1 1 d U . .
C32 C 0.8526(2) 0.44432(15) 0.32029(16) 0.0284(6) Uani 1 1 d U . .
H32 H 0.9036 0.4731 0.3281 0.034 Uiso 1 1 calc R . .
C33 C 0.8550(2) 0.36856(15) 0.34781(15) 0.0249(5) Uani 1 1 d U . .
C34 C 0.9230(2) 0.33010(15) 0.38761(16) 0.0275(6) Uani 1 1 d U . .
H34 H 0.9764 0.3514 0.4011 0.033 Uiso 1 1 calc R . .
C35 C 0.89730(19) 0.25640(15) 0.40309(15) 0.0240(5) Uani 1 1 d U . .
C36 C 0.81392(19) 0.25157(14) 0.37255(15) 0.0233(5) Uani 1 1 d U . .
H36 H 0.7806 0.2066 0.3750 0.028 Uiso 1 1 calc R . .
C37 C 0.9495(2) 0.19093(16) 0.44078(16) 0.0275(6) Uani 1 1 d U . .
H37A H 0.9993 0.1544 0.4020 0.033 Uiso 1 1 calc R . .
H37B H 0.9924 0.2133 0.4673 0.033 Uiso 1 1 calc R . .
C38 C 0.78507(18) 0.17481(14) 0.55369(14) 0.0206(5) Uani 1 1 d U . .
H38 H 0.7592 0.2290 0.5635 0.025 Uiso 1 1 calc R . .
C39 C 0.87528(18) 0.14513(14) 0.49494(14) 0.0205(5) Uani 1 1 d U . .
C40 C 0.88478(19) 0.06499(14) 0.50017(14) 0.0217(5) Uani 1 1 d U . .
H40 H 0.9376 0.0281 0.4676 0.026 Uiso 1 1 calc R . .
C41 C 0.80229(18) 0.04743(14) 0.56237(14) 0.0187(5) Uani 1 1 d U . .
C42 C 0.78530(19) -0.02590(14) 0.59162(14) 0.0204(5) Uani 1 1 d U . .
H42 H 0.8351 -0.0693 0.5666 0.024 Uiso 1 1 calc R . .
C43 C 0.70505(18) -0.04280(13) 0.65240(14) 0.0182(5) Uani 1 1 d U . .
C44 C 0.68835(19) -0.11758(14) 0.68473(14) 0.0209(5) Uani 1 1 d U . .
C45 C 0.59608(19) -0.10504(14) 0.74286(14) 0.0208(5) Uani 1 1 d U . .
C46 C 0.55853(19) -0.02322(14) 0.74463(14) 0.0201(5) Uani 1 1 d U . .
H46 H 0.4948 0.0016 0.7794 0.024 Uiso 1 1 calc R . .
C47 C 0.6657(3) 0.64229(16) 0.18239(19) 0.0379(7) Uani 1 1 d U . .
H47A H 0.6147 0.6792 0.2203 0.045 Uiso 1 1 calc R . .
H47B H 0.7278 0.6685 0.1578 0.045 Uiso 1 1 calc R . .
C48 C 0.6136(5) 0.6259(2) 0.1258(3) 0.0746(14) Uani 1 1 d U . .
H48A H 0.6657 0.5940 0.0851 0.112 Uiso 1 1 calc R . .
H48B H 0.5867 0.6754 0.1062 0.112 Uiso 1 1 calc R . .
H48C H 0.5542 0.5975 0.1489 0.112 Uiso 1 1 calc R . .
C49 C 0.8530(3) 0.61686(18) 0.2604(2) 0.0447(8) Uani 1 1 d U . .
H49A H 0.8670 0.6496 0.2156 0.054 Uiso 1 1 calc R . .
H49B H 0.9222 0.5881 0.2630 0.054 Uiso 1 1 calc R . .
C50 C 0.8029(4) 0.6693(2) 0.3287(3) 0.0732(14) Uani 1 1 d U . .
H50A H 0.7335 0.6970 0.3270 0.110 Uiso 1 1 calc R . .
H50B H 0.8495 0.7074 0.3299 0.110 Uiso 1 1 calc R . .
H50C H 0.7932 0.6375 0.3735 0.110 Uiso 1 1 calc R . .
C51 C 0.7577(2) -0.19482(14) 0.65854(16) 0.0282(6) Uani 1 1 d U . .
H51A H 0.7457 -0.2318 0.7003 0.034 Uiso 1 1 calc R . .
H51B H 0.8333 -0.1874 0.6447 0.034 Uiso 1 1 calc R . .
C52 C 0.7377(3) -0.23108(19) 0.5926(2) 0.0476(8) Uani 1 1 d U . .
H52A H 0.6637 -0.2405 0.6063 0.071 Uiso 1 1 calc R . .
H52B H 0.7860 -0.2808 0.5784 0.071 Uiso 1 1 calc R . .
H52C H 0.7507 -0.1954 0.5507 0.071 Uiso 1 1 calc R . .
C53 C 0.5424(2) -0.16413(15) 0.79427(16) 0.0282(6) Uani 1 1 d U . .
H53A H 0.5968 -0.1992 0.8111 0.034 Uiso 1 1 calc R . .
H53B H 0.5120 -0.1966 0.7661 0.034 Uiso 1 1 calc R . .
C54 C 0.4542(3) -0.12899(18) 0.86228(17) 0.0366(7) Uani 1 1 d U . .
H54A H 0.4838 -0.0980 0.8915 0.055 Uiso 1 1 calc R . .
H54B H 0.4232 -0.1711 0.8928 0.055 Uiso 1 1 calc R . .
H54C H 0.3988 -0.0952 0.8464 0.055 Uiso 1 1 calc R . .
C55 C 0.8493(3) 0.35035(17) 0.14351(17) 0.0370(7) Uani 1 1 d U A .
H55 H 0.8504 0.4041 0.1514 0.044 Uiso 1 1 calc R . .
C56 C 0.9090(3) 0.30768(19) 0.07738(18) 0.0424(8) Uani 1 1 d U . .
C57 C 0.8857(2) 0.23265(17) 0.08747(16) 0.0319(6) Uani 1 1 d U B .
C58 C 0.8133(2) 0.23135(15) 0.16053(15) 0.0257(5) Uani 1 1 d U . .
C59 C 0.7690(2) 0.16802(15) 0.19538(15) 0.0269(5) Uani 1 1 d U B .
H59 H 0.7929 0.1195 0.1689 0.032 Uiso 1 1 calc R . .
C60 C 0.69434(19) 0.16691(13) 0.26387(14) 0.0213(5) Uani 1 1 d U . .
C61 C 0.6498(2) 0.10159(14) 0.29976(15) 0.0243(5) Uani 1 1 d U B .
H61 H 0.6694 0.0489 0.2820 0.029 Uiso 1 1 calc R . .
C62 C 0.57399(19) 0.12791(13) 0.36440(14) 0.0189(5) Uani 1 1 d U . .
C63 C 0.57426(19) 0.20955(13) 0.36757(14) 0.0196(5) Uani 1 1 d U A .
H63 H 0.5291 0.2433 0.4070 0.024 Uiso 1 1 calc R . .
C64 C 0.5000(2) 0.08240(14) 0.41867(14) 0.0205(5) Uani 1 1 d U B .
H64A H 0.5275 0.0259 0.4090 0.025 Uiso 1 1 calc R . .
H64B H 0.4296 0.0928 0.4096 0.025 Uiso 1 1 calc R . .
C65 C 0.56648(19) 0.10167(13) 0.53250(13) 0.0185(5) Uani 1 1 d U A .
H65 H 0.6403 0.0946 0.5059 0.022 Uiso 1 1 calc R . .
C66 C 0.48478(19) 0.10023(13) 0.49884(14) 0.0186(5) Uani 1 1 d U . .
C67 C 0.39091(19) 0.11307(14) 0.55577(14) 0.0218(5) Uani 1 1 d U B .
H67 H 0.3212 0.1159 0.5513 0.026 Uiso 1 1 calc R . .
C68 C 0.41711(19) 0.12138(14) 0.62267(14) 0.0194(5) Uani 1 1 d U . .
C69 C 0.34771(19) 0.13306(14) 0.69348(14) 0.0209(5) Uani 1 1 d U B .
H69 H 0.2743 0.1350 0.6981 0.025 Uiso 1 1 calc R . .
C70 C 0.37201(18) 0.14226(14) 0.75847(14) 0.0200(5) Uani 1 1 d U . .
C71 C 0.3003(2) 0.15108(14) 0.83191(14) 0.0230(5) Uani 1 1 d U B .
C72 C 0.3602(2) 0.15854(15) 0.87886(14) 0.0247(5) Uani 1 1 d U . .
C73 C 0.4668(2) 0.15417(14) 0.83282(14) 0.0229(5) Uani 1 1 d U A .
H73 H 0.5253 0.1581 0.8508 0.027 Uiso 1 1 calc R . .
C74A C 0.9817(9) 0.3406(6) 0.0099(8) 0.074(2) Uani 0.859(4) 1 d PDU B 1
H74A H 1.0133 0.2989 -0.0287 0.089 Uiso 0.859(4) 1 calc PR B 1
H74B H 1.0405 0.3585 0.0237 0.089 Uiso 0.859(4) 1 calc PR B 1
C75A C 0.9217(8) 0.4096(4) -0.0222(4) 0.142(4) Uani 0.859(4) 1 d PDU B 1
H75A H 0.8607 0.3929 -0.0329 0.213 Uiso 0.859(4) 1 calc PR B 1
H75B H 0.9698 0.4266 -0.0682 0.213 Uiso 0.859(4) 1 calc PR B 1
H75C H 0.8964 0.4530 0.0141 0.213 Uiso 0.859(4) 1 calc PR B 1
C74B C 0.978(7) 0.345(5) 0.006(6) 0.074(2) Uani 0.141(4) 1 d PDU B 2
H74C H 0.9312 0.3797 -0.0176 0.089 Uiso 0.141(4) 1 calc PR B 2
H74D H 1.0212 0.3034 -0.0302 0.089 Uiso 0.141(4) 1 calc PR B 2
C75B C 1.051(5) 0.392(3) 0.031(2) 0.142(4) Uani 0.141(4) 1 d PDU B 2
H75D H 1.0935 0.4180 -0.0120 0.213 Uiso 0.141(4) 1 calc PR B 2
H75E H 1.0988 0.3569 0.0527 0.213 Uiso 0.141(4) 1 calc PR B 2
H75F H 1.0074 0.4319 0.0683 0.213 Uiso 0.141(4) 1 calc PR B 2
C76 C 0.9284(2) 0.16299(19) 0.03545(16) 0.0359(7) Uani 1 1 d U . .
H76A H 0.9570 0.1815 -0.0158 0.043 Uiso 1 1 calc R B .
H76B H 0.8691 0.1346 0.0363 0.043 Uiso 1 1 calc R . .
C77 C 1.0153(3) 0.1069(2) 0.05523(19) 0.0435(8) Uani 1 1 d U B .
H77A H 1.0757 0.1340 0.0523 0.065 Uiso 1 1 calc R . .
H77B H 1.0388 0.0622 0.0203 0.065 Uiso 1 1 calc R . .
H77C H 0.9875 0.0883 0.1059 0.065 Uiso 1 1 calc R . .
C78 C 0.1827(2) 0.15007(17) 0.85245(16) 0.0312(6) Uani 1 1 d U . .
H78A H 0.1537 0.1802 0.8156 0.037 Uiso 1 1 calc R B .
H78B H 0.1477 0.1761 0.9016 0.037 Uiso 1 1 calc R . .
C79 C 0.1562(2) 0.0676(2) 0.85547(19) 0.0420(8) Uani 1 1 d U B .
H79A H 0.1843 0.0434 0.8057 0.063 Uiso 1 1 calc R . .
H79B H 0.0787 0.0696 0.8731 0.063 Uiso 1 1 calc R . .
H79C H 0.1886 0.0365 0.8896 0.063 Uiso 1 1 calc R . .
C80 C 0.3222(3) 0.1696(2) 0.96168(16) 0.0390(7) Uani 1 1 d U B .
H80A H 0.2903 0.2251 0.9734 0.047 Uiso 1 1 calc R . .
H80B H 0.2652 0.1375 0.9824 0.047 Uiso 1 1 calc R . .
C81 C 0.4053(3) 0.1487(4) 0.9995(2) 0.0771(15) Uani 1 1 d U . .
H81A H 0.4421 0.0954 0.9848 0.116 Uiso 1 1 calc R B .
H81B H 0.3720 0.1517 1.0535 0.116 Uiso 1 1 calc R . .
H81C H 0.4567 0.1854 0.9853 0.116 Uiso 1 1 calc R . .
N1 N 0.57394(18) 0.35442(12) 0.23026(12) 0.0247(5) Uani 1 1 d U A .
N2 N 0.56892(16) 0.37574(11) 0.38077(12) 0.0200(4) Uani 1 1 d U A .
N3 N 0.58280(15) 0.24142(11) 0.66152(11) 0.0188(4) Uani 1 1 d U A .
N4 N 0.69067(15) 0.13947(12) 0.74474(12) 0.0198(4) Uani 1 1 d U A .
N5 N 0.70570(17) 0.44767(12) 0.26788(12) 0.0240(4) Uani 1 1 d U A .
N6 N 0.78733(16) 0.31830(12) 0.33964(12) 0.0213(4) Uani 1 1 d U A .
N7 N 0.73977(15) 0.11724(11) 0.59432(11) 0.0176(4) Uani 1 1 d U A .
N8 N 0.62220(15) 0.01449(11) 0.69238(11) 0.0180(4) Uani 1 1 d U A .
N9 N 0.79114(18) 0.30563(12) 0.19356(12) 0.0260(5) Uani 1 1 d U A .
N10 N 0.64588(16) 0.23323(11) 0.30822(11) 0.0193(4) Uani 1 1 d U A .
N11 N 0.52774(15) 0.11413(11) 0.60582(11) 0.0169(4) Uani 1 1 d U A .
N12 N 0.47544(16) 0.14383(11) 0.76121(11) 0.0188(4) Uani 1 1 d U A .
Fe1 Fe 0.67894(3) 0.339696(19) 0.28716(2) 0.01983(9) Uani 1 1 d U . .
Fe2 Fe 0.60695(3) 0.128191(18) 0.676513(19) 0.01540(8) Uani 1 1 d U . .
C82A C 0.0519(3) 0.2292(3) 0.2115(3) 0.0677(12) Uani 0.746(12) 1 d PU C 1
H82A H -0.0085 0.2402 0.1904 0.081 Uiso 0.746(12) 1 calc PR C 1
H82B H 0.0358 0.2640 0.2555 0.081 Uiso 0.746(12) 1 calc PR C 1
Cl1 Cl 0.1661(3) 0.2484(4) 0.1465(2) 0.138(2) Uani 0.746(12) 1 d PU C 1
Cl2 Cl 0.0657(5) 0.13033(15) 0.23926(18) 0.0983(14) Uani 0.746(12) 1 d PU C 1
C82B C 0.0519(3) 0.2292(3) 0.2115(3) 0.0677(12) Uani 0.254(12) 1 d PU C 2
H82C H 0.0190 0.2442 0.2647 0.081 Uiso 0.254(12) 1 calc PR C 2
H82D H -0.0055 0.2248 0.1891 0.081 Uiso 0.254(12) 1 calc PR C 2
Cl1B Cl 0.1290(16) 0.2985(16) 0.1649(13) 0.200(9) Uani 0.254(12) 1 d PU C 2
Cl2B Cl 0.1328(17) 0.1464(10) 0.2030(14) 0.159(8) Uani 0.254(12) 1 d PU C 2
C83 C 0.0205(3) 0.8892(2) 0.3446(2) 0.0528(9) Uani 1 1 d DU . .
H83A H 0.0574 0.9104 0.3762 0.063 Uiso 1 1 calc R . .
H83B H 0.0747 0.8555 0.3054 0.063 Uiso 1 1 calc R . .
Cl3 Cl -0.04106(15) 0.96562(12) 0.30362(9) 0.1190(6) Uani 1 1 d DU . .
Cl4 Cl -0.07071(10) 0.83314(9) 0.39846(8) 0.0869(4) Uani 1 1 d DU . .
C84 C 0.8473(6) 0.4378(4) 0.5648(4) 0.124(3) Uani 1 1 d U . .
H84A H 0.8570 0.4305 0.5112 0.149 Uiso 1 1 calc R . .
H84B H 0.7710 0.4378 0.5916 0.149 Uiso 1 1 calc R . .
Cl5 Cl 0.87848(17) 0.52425(14) 0.5780(2) 0.2140(17) Uani 1 1 d U . .
Cl6 Cl 0.9227(3) 0.35865(16) 0.59466(16) 0.1775(11) Uani 1 1 d U . .
Cl7 Cl 0.9558(8) 0.5085(7) -0.1223(5) 0.097(4) Uani 0.141(4) 1 d PDU B 2
Cl8 Cl 0.7735(12) 0.4566(9) -0.0186(10) 0.165(8) Uani 0.141(4) 1 d PDU B 2
C85 C 0.8420(18) 0.5341(12) -0.0487(15) 0.075(10) Uani 0.141(4) 1 d PDU B 2
H85A H 0.7945 0.5769 -0.0641 0.090 Uiso 0.141(4) 1 calc PR B 2
H85B H 0.8619 0.5539 -0.0069 0.090 Uiso 0.141(4) 1 calc PR B 2

loop_
_atom_site_aniso_label
_atom_site_aniso_U_11
_atom_site_aniso_U_22
_atom_site_aniso_U_33
_atom_site_aniso_U_23
_atom_site_aniso_U_13
_atom_site_aniso_U_12
C1 0.0461(17) 0.0270(13) 0.0253(14) 0.0017(11) -0.0132(13) -0.0037(12)
C2 0.057(2) 0.0286(14) 0.0325(16) 0.0023(12) -0.0235(15) -0.0054(13)
C3 0.0446(17) 0.0244(13) 0.0407(17) 0.0039(12) -0.0252(14) -0.0062(12)
C4 0.0320(14) 0.0219(12) 0.0316(15) 0.0015(10) -0.0154(12) -0.0051(10)
C5 0.0245(13) 0.0261(13) 0.0344(15) 0.0019(11) -0.0106(11) -0.0031(10)
C6 0.0214(12) 0.0209(11) 0.0289(14) 0.0011(10) -0.0072(10) -0.0026(9)
C7 0.0222(12) 0.0240(12) 0.0274(14) 0.0009(10) -0.0043(11) -0.0004(10)
C8 0.0253(13) 0.0151(10) 0.0264(13) 0.0026(9) -0.0057(10) -0.0014(9)
C9 0.0232(12) 0.0143(10) 0.0242(13) 0.0013(9) -0.0082(10) -0.0006(9)
C10 0.0303(14) 0.0172(11) 0.0235(13) -0.0006(9) -0.0063(11) 0.0036(10)
C11 0.0200(11) 0.0172(11) 0.0216(12) -0.0012(9) -0.0068(10) -0.0010(9)
C12 0.0224(12) 0.0175(11) 0.0217(13) -0.0004(9) -0.0023(10) 0.0005(9)
C13 0.0313(14) 0.0159(11) 0.0314(15) -0.0011(10) -0.0108(11) -0.0031(10)
C14 0.0226(12) 0.0186(11) 0.0274(13) -0.0023(10) -0.0075(10) -0.0039(9)
C15 0.0264(13) 0.0227(12) 0.0304(14) -0.0033(10) -0.0121(11) -0.0067(10)
C16 0.0194(12) 0.0245(12) 0.0247(13) -0.0042(10) -0.0078(10) -0.0029(9)
C17 0.0225(13) 0.0323(14) 0.0296(14) -0.0048(11) -0.0134(11) -0.0021(10)
C18 0.0218(12) 0.0311(13) 0.0266(14) -0.0012(11) -0.0121(11) -0.0013(10)
C19 0.0219(12) 0.0243(12) 0.0244(13) 0.0014(10) -0.0099(10) -0.0013(9)
C20A 0.050(7) 0.063(8) 0.030(5) 0.001(4) -0.018(4) -0.003(4)
C21A 0.056(5) 0.129(10) 0.029(4) -0.002(5) -0.012(4) -0.002(5)
C20B 0.079(13) 0.062(8) 0.042(7) -0.002(6) -0.040(7) -0.006(8)
C21B 0.168(13) 0.120(11) 0.045(6) 0.035(6) -0.052(7) -0.068(9)
C22 0.049(2) 0.053(2) 0.057(2) -0.0017(17) -0.0350(18) -0.0066(16)
C23 0.073(3) 0.062(3) 0.124(5) 0.006(3) -0.046(3) 0.020(2)
C24 0.0465(18) 0.0379(16) 0.0457(19) -0.0056(14) -0.0308(16) -0.0060(13)
C25 0.060(3) 0.090(3) 0.084(3) -0.008(3) -0.033(2) -0.040(2)
C26 0.0362(16) 0.0385(16) 0.0345(16) -0.0020(12) -0.0218(13) 0.0024(12)
C27 0.057(3) 0.120(4) 0.062(3) 0.049(3) -0.025(2) -0.013(3)
C28 0.0312(14) 0.0203(12) 0.0283(14) 0.0031(10) -0.0081(11) -0.0029(10)
C29 0.0324(14) 0.0178(11) 0.0301(15) 0.0042(10) -0.0025(12) -0.0033(10)
C30 0.0304(14) 0.0206(12) 0.0380(16) 0.0054(11) -0.0052(12) -0.0064(10)
C31 0.0258(13) 0.0185(11) 0.0324(15) 0.0031(10) -0.0045(11) -0.0059(10)
C32 0.0261(13) 0.0229(12) 0.0372(16) 0.0025(11) -0.0081(12) -0.0094(10)
C33 0.0226(12) 0.0232(12) 0.0284(14) 0.0031(10) -0.0052(11) -0.0066(10)
C34 0.0207(12) 0.0276(13) 0.0354(15) 0.0049(11) -0.0090(11) -0.0070(10)
C35 0.0163(11) 0.0268(12) 0.0251(13) 0.0043(10) -0.0012(10) -0.0031(9)
C36 0.0192(12) 0.0200(11) 0.0275(14) 0.0036(10) -0.0028(10) -0.0027(9)
C37 0.0162(12) 0.0308(13) 0.0334(15) 0.0105(11) -0.0049(11) -0.0040(10)
C38 0.0147(11) 0.0195(11) 0.0281(13) 0.0043(9) -0.0073(10) -0.0033(9)
C39 0.0115(10) 0.0242(12) 0.0258(13) 0.0046(10) -0.0063(9) -0.0017(9)
C40 0.0137(11) 0.0254(12) 0.0231(13) 0.0015(10) -0.0037(9) 0.0013(9)
C41 0.0141(11) 0.0209(11) 0.0212(12) -0.0009(9) -0.0067(9) 0.0000(8)
C42 0.0159(11) 0.0187(11) 0.0270(13) -0.0010(9) -0.0085(10) 0.0005(9)
C43 0.0167(11) 0.0159(10) 0.0243(12) 0.0000(9) -0.0099(9) -0.0019(8)
C44 0.0201(12) 0.0189(11) 0.0256(13) 0.0018(9) -0.0099(10) -0.0028(9)
C45 0.0212(12) 0.0206(11) 0.0233(13) 0.0035(9) -0.0104(10) -0.0043(9)
C46 0.0194(11) 0.0199(11) 0.0216(12) 0.0032(9) -0.0062(10) -0.0049(9)
C47 0.0468(18) 0.0208(13) 0.0454(19) 0.0095(12) -0.0147(15) -0.0035(12)
C48 0.132(4) 0.037(2) 0.074(3) 0.0154(19) -0.063(3) -0.007(2)
C49 0.0422(18) 0.0259(14) 0.071(2) 0.0158(15) -0.0218(17) -0.0143(13)
C50 0.070(3) 0.044(2) 0.114(4) -0.021(2) -0.033(3) -0.020(2)
C51 0.0225(13) 0.0191(12) 0.0397(16) 0.0041(11) -0.0063(11) 0.0000(9)
C52 0.049(2) 0.0298(15) 0.062(2) -0.0157(15) -0.0166(17) 0.0043(14)
C53 0.0301(14) 0.0246(12) 0.0307(15) 0.0072(11) -0.0094(12) -0.0071(10)
C54 0.0404(17) 0.0379(16) 0.0296(16) 0.0085(12) -0.0051(13) -0.0125(13)
C55 0.0433(17) 0.0272(14) 0.0322(16) 0.0031(12) 0.0035(13) -0.0105(12)
C56 0.0468(19) 0.0393(17) 0.0298(16) 0.0020(13) 0.0076(14) -0.0110(14)
C57 0.0300(14) 0.0364(15) 0.0256(14) 0.0005(11) -0.0028(12) -0.0047(12)
C58 0.0258(13) 0.0239(12) 0.0241(13) -0.0031(10) -0.0031(11) -0.0019(10)
C59 0.0268(13) 0.0240(12) 0.0267(14) -0.0023(10) -0.0035(11) -0.0027(10)
C60 0.0215(12) 0.0169(11) 0.0248(13) -0.0019(9) -0.0062(10) -0.0023(9)
C61 0.0267(13) 0.0189(11) 0.0260(13) -0.0020(10) -0.0051(11) -0.0049(9)
C62 0.0207(11) 0.0176(11) 0.0211(12) 0.0016(9) -0.0095(10) -0.0046(9)
C63 0.0213(12) 0.0176(11) 0.0195(12) 0.0014(9) -0.0047(9) -0.0045(9)
C64 0.0241(12) 0.0193(11) 0.0213(12) 0.0019(9) -0.0092(10) -0.0086(9)
C65 0.0186(11) 0.0161(10) 0.0210(12) 0.0004(9) -0.0061(9) -0.0035(8)
C66 0.0208(11) 0.0144(10) 0.0227(12) 0.0027(9) -0.0091(10) -0.0049(8)
C67 0.0174(11) 0.0249(12) 0.0255(13) 0.0032(10) -0.0096(10) -0.0047(9)
C68 0.0174(11) 0.0198(11) 0.0223(12) 0.0015(9) -0.0079(9) -0.0031(9)
C69 0.0140(11) 0.0229(11) 0.0253(13) 0.0002(9) -0.0061(10) -0.0006(9)
C70 0.0159(11) 0.0195(11) 0.0226(12) 0.0011(9) -0.0042(9) 0.0005(8)
C71 0.0202(12) 0.0213(11) 0.0238(13) -0.0001(10) -0.0023(10) -0.0003(9)
C72 0.0244(13) 0.0256(12) 0.0211(13) 0.0000(10) -0.0031(10) -0.0023(10)
C73 0.0235(12) 0.0254(12) 0.0202(13) -0.0003(10) -0.0076(10) -0.0025(10)
C74A 0.097(5) 0.056(3) 0.047(4) 0.006(3) 0.022(4) -0.031(3)
C75A 0.200(9) 0.084(5) 0.084(5) 0.041(4) 0.034(5) -0.008(5)
C74B 0.097(5) 0.056(3) 0.047(4) 0.006(3) 0.022(4) -0.031(3)
C75B 0.200(9) 0.084(5) 0.084(5) 0.041(4) 0.034(5) -0.008(5)
C76 0.0336(15) 0.0456(17) 0.0239(15) -0.0042(12) -0.0013(12) -0.0061(13)
C77 0.0395(18) 0.0495(19) 0.0346(17) -0.0092(14) -0.0033(14) -0.0003(14)
C78 0.0190(13) 0.0419(16) 0.0270(15) -0.0030(12) -0.0006(11) -0.0002(11)
C79 0.0294(15) 0.055(2) 0.0402(18) -0.0039(15) -0.0012(13) -0.0182(14)
C80 0.0347(16) 0.0553(19) 0.0226(15) -0.0044(13) -0.0024(12) -0.0055(14)
C81 0.051(2) 0.150(5) 0.029(2) -0.005(2) -0.0124(18) -0.009(3)
N1 0.0335(12) 0.0190(10) 0.0233(11) 0.0030(8) -0.0101(9) -0.0067(9)
N2 0.0215(10) 0.0154(9) 0.0224(11) 0.0009(8) -0.0066(8) -0.0008(7)
N3 0.0166(9) 0.0188(9) 0.0201(10) -0.0009(8) -0.0044(8) -0.0018(7)
N4 0.0152(9) 0.0228(10) 0.0223(11) -0.0003(8) -0.0071(8) -0.0029(8)
N5 0.0282(11) 0.0175(9) 0.0244(11) 0.0014(8) -0.0054(9) -0.0033(8)
N6 0.0181(10) 0.0197(10) 0.0233(11) 0.0022(8) -0.0020(8) -0.0034(8)
N7 0.0146(9) 0.0175(9) 0.0213(10) 0.0010(8) -0.0066(8) -0.0017(7)
N8 0.0159(9) 0.0175(9) 0.0218(10) 0.0002(8) -0.0079(8) -0.0018(7)
N9 0.0270(11) 0.0230(10) 0.0237(11) 0.0027(9) -0.0010(9) -0.0043(9)
N10 0.0203(10) 0.0169(9) 0.0200(10) -0.0003(8) -0.0051(8) -0.0025(7)
N11 0.0152(9) 0.0162(9) 0.0203(10) 0.0017(7) -0.0067(8) -0.0033(7)
N12 0.0183(10) 0.0187(9) 0.0194(10) 0.0008(8) -0.0062(8) -0.0016(7)
Fe1 0.02209(18) 0.01541(16) 0.02044(19) 0.00173(13) -0.00415(14) -0.00296(13)
Fe2 0.01337(16) 0.01553(15) 0.01780(17) 0.00020(12) -0.00573(13) -0.00165(11)
C82A 0.044(2) 0.091(3) 0.062(3) -0.027(2) -0.0067(19) -0.004(2)
Cl1 0.0724(16) 0.247(5) 0.0855(17) -0.070(2) 0.0212(12) -0.076(2)
Cl2 0.146(3) 0.0753(13) 0.0822(17) -0.0319(11) -0.0692(19) 0.0310(16)
C82B 0.044(2) 0.091(3) 0.062(3) -0.027(2) -0.0067(19) -0.004(2)
Cl1B 0.152(12) 0.27(2) 0.207(16) 0.051(13) -0.032(11) -0.172(14)
Cl2B 0.143(11) 0.177(10) 0.180(14) -0.109(10) -0.129(11) 0.088(9)
C83 0.0379(18) 0.075(3) 0.047(2) -0.0145(19) -0.0136(16) -0.0084(17)
Cl3 0.1205(13) 0.1449(15) 0.0781(10) 0.0143(9) -0.0380(9) 0.0326(11)
Cl4 0.0604(7) 0.1097(10) 0.0937(10) -0.0042(8) -0.0138(6) -0.0396(7)
C84 0.130(6) 0.126(6) 0.095(5) -0.048(4) 0.004(4) -0.019(5)
Cl5 0.0882(13) 0.1191(17) 0.368(5) -0.041(2) 0.033(2) -0.0099(12)
Cl6 0.222(3) 0.136(2) 0.168(2) 0.0262(17) -0.057(2) -0.0156(19)
Cl7 0.076(6) 0.136(10) 0.074(6) -0.020(6) -0.005(5) -0.036(6)
Cl8 0.125(12) 0.138(13) 0.196(17) -0.043(11) 0.034(11) -0.059(10)
C85 0.060(19) 0.07(2) 0.09(2) 0.011(18) -0.009(17) -0.018(16)

loop_
_atom_type_symbol
_atom_type_description
_atom_type_scat_dispersion_real
_atom_type_scat_dispersion_imag
_atom_type_scat_source
C C 0.0033 0.0016 'International Tables Vol C Tables 4.2.6.8 and 6.1.1.4'
H H 0.0000 0.0000 'International Tables Vol C Tables 4.2.6.8 and 6.1.1.4'
N N 0.0061 0.0033 'International Tables Vol C Tables 4.2.6.8 and 6.1.1.4'
Fe Fe 0.3463 0.8444 'International Tables Vol C Tables 4.2.6.8 and 6.1.1.4'
Cl Cl 0.1484 0.1585 'International Tables Vol C Tables 4.2.6.8 and 6.1.1.4'

loop_
_geom_angle_atom_site_label_1
_geom_angle_atom_site_label_2
_geom_angle_atom_site_label_3
_geom_angle
_geom_angle_site_symmetry_1
_geom_angle_site_symmetry_3
_geom_angle_publ_flag
N1 C1 C2 112.7(3) . . ?
N1 C1 H1 123.7 . . ?
C2 C1 H1 123.7 . . ?
C3 C2 C1 106.0(3) . . ?
C3 C2 C20A 123.1(9) . . ?
C1 C2 C20A 130.7(9) . . ?
C3 C2 C20B 134.1(11) . . ?
C1 C2 C20B 119.7(10) . . ?
C20A C2 C20B 13.1(9) . . ?
C2 C3 C4 106.5(3) . . ?
C2 C3 C22 127.8(3) . . ?
C4 C3 C22 125.7(3) . . ?
C5 C4 N1 123.4(2) . . ?
C5 C4 C3 127.3(3) . . ?
N1 C4 C3 109.3(2) . . ?
C4 C5 C6 127.9(3) . . ?
C4 C5 H5 116.0 . . ?
C6 C5 H5 116.0 . . ?
C5 C6 N2 123.9(2) . . ?
C5 C6 C7 127.1(2) . . ?
N2 C6 C7 108.9(2) . . ?
C8 C7 C6 107.7(2) . . ?
C8 C7 H7 126.2 . . ?
C6 C7 H7 126.2 . . ?
C7 C8 C9 105.5(2) . . ?
C7 C8 C10 127.6(2) . . ?
C9 C8 C10 126.7(2) . . ?
N2 C9 C8 111.9(2) . . ?
N2 C9 H9 124.0 . . ?
C8 C9 H9 124.0 . . ?
C12 C10 C8 115.0(2) . . ?
C12 C10 H10A 108.5 . . ?
C8 C10 H10A 108.5 . . ?
C12 C10 H10B 108.5 . . ?
C8 C10 H10B 108.5 . . ?
H10A C10 H10B 107.5 . . ?
N3 C11 C12 112.1(2) . . ?
N3 C11 H11 124.0 . . ?
C12 C11 H11 124.0 . . ?
C13 C12 C11 105.5(2) . . ?
C13 C12 C10 129.1(2) . . ?
C11 C12 C10 125.3(2) . . ?
C12 C13 C14 108.0(2) . . ?
C12 C13 H13 126.0 . . ?
C14 C13 H13 126.0 . . ?
C15 C14 N3 123.8(2) . . ?
C15 C14 C13 128.1(2) . . ?
N3 C14 C13 108.1(2) . . ?
C14 C15 C16 127.7(2) . . ?
C14 C15 H15 116.2 . . ?
C16 C15 H15 116.2 . . ?
C15 C16 N4 123.4(2) . . ?
C15 C16 C17 127.5(2) . . ?
N4 C16 C17 109.1(2) . . ?
C18 C17 C16 106.6(2) . . ?
C18 C17 C24 127.6(2) . . ?
C16 C17 C24 125.6(3) . . ?
C17 C18 C19 106.3(2) . . ?
C17 C18 C26 128.8(2) . . ?
C19 C18 C26 124.7(2) . . ?
N4 C19 C18 112.0(2) . . ?
N4 C19 H19 124.0 . . ?
C18 C19 H19 124.0 . . ?
C21A C20A C2 111.9(12) . . ?
C21A C20A H20A 109.2 . . ?
C2 C20A H20A 109.2 . . ?
C21A C20A H20B 109.2 . . ?
C2 C20A H20B 109.2 . . ?
H20A C20A H20B 107.9 . . ?
C20A C21A H21A 109.5 . . ?
C20A C21A H21B 109.5 . . ?
H21A C21A H21B 109.5 . . ?
C20A C21A H21C 109.5 . . ?
H21A C21A H21C 109.5 . . ?
H21B C21A H21C 109.5 . . ?
C21B C20B C2 117.4(13) . . ?
C21B C20B H20C 108.0 . . ?
C2 C20B H20C 107.9 . . ?
C21B C20B H20D 107.9 . . ?
C2 C20B H20D 107.9 . . ?
H20C C20B H20D 107.2 . . ?
C20B C21B H21D 109.5 . . ?
C20B C21B H21E 109.5 . . ?
H21D C21B H21E 109.5 . . ?
C20B C21B H21F 109.5 . . ?
H21D C21B H21F 109.5 . . ?
H21E C21B H21F 109.5 . . ?
C3 C22 C23 113.2(3) . . ?
C3 C22 H22A 108.9 . . ?
C23 C22 H22A 108.9 . . ?
C3 C22 H22B 108.9 . . ?
C23 C22 H22B 108.9 . . ?
H22A C22 H22B 107.8 . . ?
C22 C23 H23A 109.5 . . ?
C22 C23 H23B 109.5 . . ?
H23A C23 H23B 109.5 . . ?
C22 C23 H23C 109.5 . . ?
H23A C23 H23C 109.5 . . ?
H23B C23 H23C 109.5 . . ?
C17 C24 C25 112.8(3) . . ?
C17 C24 H24A 109.0 . . ?
C25 C24 H24A 109.0 . . ?
C17 C24 H24B 109.0 . . ?
C25 C24 H24B 109.0 . . ?
H24A C24 H24B 107.8 . . ?
C24 C25 H25A 109.5 . . ?
C24 C25 H25B 109.5 . . ?
H25A C25 H25B 109.5 . . ?
C24 C25 H25C 109.5 . . ?
H25A C25 H25C 109.5 . . ?
H25B C25 H25C 109.5 . . ?
C27 C26 C18 112.4(3) . . ?
C27 C26 H26A 109.1 . . ?
C18 C26 H26A 109.1 . . ?
C27 C26 H26B 109.1 . . ?
C18 C26 H26B 109.1 . . ?
H26A C26 H26B 107.8 . . ?
C26 C27 H27A 109.5 . . ?
C26 C27 H27B 109.5 . . ?
H27A C27 H27B 109.5 . . ?
C26 C27 H27C 109.5 . . ?
H27A C27 H27C 109.5 . . ?
H27B C27 H27C 109.5 . . ?
N5 C28 C29 112.3(2) . . ?
N5 C28 H28 123.9 . . ?
C29 C28 H28 123.9 . . ?
C30 C29 C28 105.9(2) . . ?
C30 C29 C47 129.0(3) . . ?
C28 C29 C47 125.1(3) . . ?
C29 C30 C31 107.2(2) . . ?
C29 C30 C49 127.1(2) . . ?
C31 C30 C49 125.6(3) . . ?
C32 C31 N5 123.1(2) . . ?
C32 C31 C30 128.3(3) . . ?
N5 C31 C30 108.7(2) . . ?
C31 C32 C33 127.5(2) . . ?
C31 C32 H32 116.2 . . ?
C33 C32 H32 116.2 . . ?
N6 C33 C32 123.4(2) . . ?
N6 C33 C34 109.0(2) . . ?
C32 C33 C34 127.6(2) . . ?
C35 C34 C33 107.3(2) . . ?
C35 C34 H34 126.4 . . ?
C33 C34 H34 126.4 . . ?
C34 C35 C36 105.9(2) . . ?
C34 C35 C37 128.5(2) . . ?
C36 C35 C37 125.5(2) . . ?
N6 C36 C35 111.8(2) . . ?
N6 C36 H36 124.1 . . ?
C35 C36 H36 124.1 . . ?
C39 C37 C35 115.7(2) . . ?
C39 C37 H37A 108.4 . . ?
C35 C37 H37A 108.4 . . ?
C39 C37 H37B 108.4 . . ?
C35 C37 H37B 108.4 . . ?
H37A C37 H37B 107.4 . . ?
N7 C38 C39 111.9(2) . . ?
N7 C38 H38 124.1 . . ?
C39 C38 H38 124.1 . . ?
C40 C39 C38 105.6(2) . . ?
C40 C39 C37 127.0(2) . . ?
C38 C39 C37 127.3(2) . . ?
C39 C40 C41 107.9(2) . . ?
C39 C40 H40 126.1 . . ?
C41 C40 H40 126.1 . . ?
C42 C41 N7 123.5(2) . . ?
C42 C41 C40 127.7(2) . . ?
N7 C41 C40 108.7(2) . . ?
C43 C42 C41 127.6(2) . . ?
C43 C42 H42 116.2 . . ?
C41 C42 H42 116.2 . . ?
C42 C43 N8 122.8(2) . . ?
C42 C43 C44 128.3(2) . . ?
N8 C43 C44 108.9(2) . . ?
C45 C44 C43 106.8(2) . . ?
C45 C44 C51 126.9(2) . . ?
C43 C44 C51 126.3(2) . . ?
C44 C45 C46 105.9(2) . . ?
C44 C45 C53 128.2(2) . . ?
C46 C45 C53 125.8(2) . . ?
N8 C46 C45 112.5(2) . . ?
N8 C46 H46 123.7 . . ?
C45 C46 H46 123.7 . . ?
C48 C47 C29 114.4(3) . . ?
C48 C47 H47A 108.6 . . ?
C29 C47 H47A 108.7 . . ?
C48 C47 H47B 108.7 . . ?
C29 C47 H47B 108.6 . . ?
H47A C47 H47B 107.6 . . ?
C47 C48 H48A 109.5 . . ?
C47 C48 H48B 109.5 . . ?
H48A C48 H48B 109.5 . . ?
C47 C48 H48C 109.5 . . ?
H48A C48 H48C 109.5 . . ?
H48B C48 H48C 109.5 . . ?
C30 C49 C50 112.3(3) . . ?
C30 C49 H49A 109.1 . . ?
C50 C49 H49A 109.1 . . ?
C30 C49 H49B 109.1 . . ?
C50 C49 H49B 109.1 . . ?
H49A C49 H49B 107.9 . . ?
C49 C50 H50A 109.5 . . ?
C49 C50 H50B 109.5 . . ?
H50A C50 H50B 109.5 . . ?
C49 C50 H50C 109.5 . . ?
H50A C50 H50C 109.5 . . ?
H50B C50 H50C 109.5 . . ?
C44 C51 C52 114.0(2) . . ?
C44 C51 H51A 108.8 . . ?
C52 C51 H51A 108.8 . . ?
C44 C51 H51B 108.8 . . ?
C52 C51 H51B 108.8 . . ?
H51A C51 H51B 107.7 . . ?
C51 C52 H52A 109.5 . . ?
C51 C52 H52B 109.5 . . ?
H52A C52 H52B 109.5 . . ?
C51 C52 H52C 109.5 . . ?
H52A C52 H52C 109.5 . . ?
H52B C52 H52C 109.5 . . ?
C45 C53 C54 114.4(2) . . ?
C45 C53 H53A 108.7 . . ?
C54 C53 H53A 108.7 . . ?
C45 C53 H53B 108.7 . . ?
C54 C53 H53B 108.7 . . ?
H53A C53 H53B 107.6 . . ?
C53 C54 H54A 109.5 . . ?
C53 C54 H54B 109.5 . . ?
H54A C54 H54B 109.5 . . ?
C53 C54 H54C 109.5 . . ?
H54A C54 H54C 109.5 . . ?
H54B C54 H54C 109.5 . . ?
N9 C55 C56 111.8(3) . . ?
N9 C55 H55 124.1 . . ?
C56 C55 H55 124.1 . . ?
C57 C56 C55 106.5(3) . . ?
C57 C56 C74B 129(3) . . ?
C55 C56 C74B 124(3) . . ?
C57 C56 C74A 128.2(5) . . ?
C55 C56 C74A 125.3(5) . . ?
C74B C56 C74A 4(3) . . ?
C56 C57 C58 106.3(3) . . ?
C56 C57 C76 128.9(3) . . ?
C58 C57 C76 124.7(3) . . ?
C59 C58 N9 123.3(2) . . ?
C59 C58 C57 127.0(2) . . ?
N9 C58 C57 109.6(2) . . ?
C60 C59 C58 127.7(2) . . ?
C60 C59 H59 116.1 . . ?
C58 C59 H59 116.1 . . ?
C59 C60 N10 123.9(2) . . ?
C59 C60 C61 127.5(2) . . ?
N10 C60 C61 108.5(2) . . ?
C62 C61 C60 107.8(2) . . ?
C62 C61 H61 126.1 . . ?
C60 C61 H61 126.1 . . ?
C61 C62 C63 105.7(2) . . ?
C61 C62 C64 127.9(2) . . ?
C63 C62 C64 126.2(2) . . ?
N10 C63 C62 111.6(2) . . ?
N10 C63 H63 124.2 . . ?
C62 C63 H63 124.2 . . ?
C62 C64 C66 114.94(19) . . ?
C62 C64 H64A 108.5 . . ?
C66 C64 H64A 108.5 . . ?
C62 C64 H64B 108.5 . . ?
C66 C64 H64B 108.5 . . ?
H64A C64 H64B 107.5 . . ?
N11 C65 C66 112.2(2) . . ?
N11 C65 H65 123.9 . . ?
C66 C65 H65 123.9 . . ?
C67 C66 C65 105.6(2) . . ?
C67 C66 C64 127.9(2) . . ?
C65 C66 C64 126.4(2) . . ?
C66 C67 C68 107.5(2) . . ?
C66 C67 H67 126.3 . . ?
C68 C67 H67 126.3 . . ?
C69 C68 N11 124.0(2) . . ?
C69 C68 C67 127.2(2) . . ?
N11 C68 C67 108.7(2) . . ?
C68 C69 C70 127.7(2) . . ?
C68 C69 H69 116.1 . . ?
C70 C69 H69 116.1 . . ?
C69 C70 N12 123.4(2) . . ?
C69 C70 C71 127.4(2) . . ?
N12 C70 C71 109.1(2) . . ?
C72 C71 C70 106.9(2) . . ?
C72 C71 C78 127.7(2) . . ?
C70 C71 C78 125.3(2) . . ?
C71 C72 C73 106.0(2) . . ?
C71 C72 C80 127.9(2) . . ?
C73 C72 C80 126.2(2) . . ?
N12 C73 C72 112.1(2) . . ?
N12 C73 H73 123.9 . . ?
C72 C73 H73 123.9 . . ?
C56 C74A C75A 111.8(7) . . ?
C56 C74A H74A 108.9 . . ?
C75A C74A H74A 108.7 . . ?
C56 C74A H74B 109.8 . . ?
C75A C74A H74B 109.5 . . ?
H74A C74A H74B 108.1 . . ?
C56 C74B C75B 107(6) . . ?
C56 C74B H74C 106.2 . . ?
C75B C74B H74C 108.2 . . ?
C56 C74B H74D 112.7 . . ?
C75B C74B H74D 114.4 . . ?
H74C C74B H74D 107.5 . . ?
C74B C75B H75D 103.8 . . ?
C74B C75B H75E 109.2 . . ?
H75D C75B H75E 109.5 . . ?
C74B C75B H75F 115.2 . . ?
H75D C75B H75F 109.5 . . ?
H75E C75B H75F 109.5 . . ?
C57 C76 C77 113.0(3) . . ?
C57 C76 H76A 109.0 . . ?
C77 C76 H76A 109.0 . . ?
C57 C76 H76B 109.0 . . ?
C77 C76 H76B 109.0 . . ?
H76A C76 H76B 107.8 . . ?
C76 C77 H77A 109.5 . . ?
C76 C77 H77B 109.5 . . ?
H77A C77 H77B 109.5 . . ?
C76 C77 H77C 109.5 . . ?
H77A C77 H77C 109.5 . . ?
H77B C77 H77C 109.5 . . ?
C71 C78 C79 112.5(2) . . ?
C71 C78 H78A 109.1 . . ?
C79 C78 H78A 109.1 . . ?
C71 C78 H78B 109.1 . . ?
C79 C78 H78B 109.1 . . ?
H78A C78 H78B 107.8 . . ?
C78 C79 H79A 109.5 . . ?
C78 C79 H79B 109.5 . . ?
H79A C79 H79B 109.5 . . ?
C78 C79 H79C 109.5 . . ?
H79A C79 H79C 109.5 . . ?
H79B C79 H79C 109.5 . . ?
C81 C80 C72 115.2(3) . . ?
C81 C80 H80A 108.5 . . ?
C72 C80 H80A 108.5 . . ?
C81 C80 H80B 108.5 . . ?
C72 C80 H80B 108.5 . . ?
H80A C80 H80B 107.5 . . ?
C80 C81 H81A 109.5 . . ?
C80 C81 H81B 109.5 . . ?
H81A C81 H81B 109.5 . . ?
C80 C81 H81C 109.5 . . ?
H81A C81 H81C 109.5 . . ?
H81B C81 H81C 109.5 . . ?
C1 N1 C4 105.6(2) . . ?
C1 N1 Fe1 128.2(2) . . ?
C4 N1 Fe1 126.17(18) . . ?
C9 N2 C6 105.9(2) . . ?
C9 N2 Fe1 128.01(17) . . ?
C6 N2 Fe1 125.87(17) . . ?
C11 N3 C14 106.3(2) . . ?
C11 N3 Fe2 127.28(17) . . ?
C14 N3 Fe2 126.42(17) . . ?
C19 N4 C16 106.0(2) . . ?
C19 N4 Fe2 127.18(17) . . ?
C16 N4 Fe2 126.52(17) . . ?
C28 N5 C31 106.0(2) . . ?
C28 N5 Fe1 126.63(19) . . ?
C31 N5 Fe1 127.20(17) . . ?
C36 N6 C33 105.9(2) . . ?
C36 N6 Fe1 127.27(17) . . ?
C33 N6 Fe1 126.75(17) . . ?
C38 N7 C41 105.9(2) . . ?
C38 N7 Fe2 127.32(16) . . ?
C41 N7 Fe2 126.58(16) . . ?
C46 N8 C43 105.90(19) . . ?
C46 N8 Fe2 127.05(17) . . ?
C43 N8 Fe2 127.01(16) . . ?
C55 N9 C58 105.7(2) . . ?
C55 N9 Fe1 127.75(19) . . ?
C58 N9 Fe1 125.79(17) . . ?
C63 N10 C60 106.3(2) . . ?
C63 N10 Fe1 127.52(17) . . ?
C60 N10 Fe1 126.17(16) . . ?
C65 N11 C68 106.03(19) . . ?
C65 N11 Fe2 127.90(16) . . ?
C68 N11 Fe2 125.91(16) . . ?
C73 N12 C70 105.9(2) . . ?
C73 N12 Fe2 127.65(17) . . ?
C70 N12 Fe2 126.42(16) . . ?
N5 Fe1 N10 177.64(9) . . ?
N5 Fe1 N6 91.80(9) . . ?
N10 Fe1 N6 89.64(8) . . ?
N5 Fe1 N2 89.32(9) . . ?
N10 Fe1 N2 88.79(8) . . ?
N6 Fe1 N2 90.64(9) . . ?
N5 Fe1 N9 89.48(9) . . ?
N10 Fe1 N9 92.43(9) . . ?
N6 Fe1 N9 88.69(9) . . ?
N2 Fe1 N9 178.60(9) . . ?
N5 Fe1 N1 90.87(9) . . ?
N10 Fe1 N1 87.79(8) . . ?
N6 Fe1 N1 176.04(9) . . ?
N2 Fe1 N1 92.31(9) . . ?
N9 Fe1 N1 88.41(10) . . ?
N7 Fe2 N3 90.51(8) . . ?
N7 Fe2 N4 88.36(8) . . ?
N3 Fe2 N4 92.14(8) . . ?
N7 Fe2 N8 91.99(8) . . ?
N3 Fe2 N8 176.62(8) . . ?
N4 Fe2 N8 90.20(8) . . ?
N7 Fe2 N11 89.82(8) . . ?
N3 Fe2 N11 89.08(8) . . ?
N4 Fe2 N11 177.82(8) . . ?
N8 Fe2 N11 88.65(8) . . ?
N7 Fe2 N12 177.07(8) . . ?
N3 Fe2 N12 87.45(8) . . ?
N4 Fe2 N12 89.61(8) . . ?
N8 Fe2 N12 90.13(8) . . ?
N11 Fe2 N12 92.25(8) . . ?
Cl1 C82A Cl2 111.1(3) . . ?
Cl1 C82A H82A 109.4 . . ?
Cl2 C82A H82A 109.4 . . ?
Cl1 C82A H82B 109.4 . . ?
Cl2 C82A H82B 109.4 . . ?
H82A C82A H82B 108.0 . . ?
Cl3 C83 Cl4 111.6(2) . . ?
Cl3 C83 H83A 109.3 . . ?
Cl4 C83 H83A 109.3 . . ?
Cl3 C83 H83B 109.3 . . ?
Cl4 C83 H83B 109.3 . . ?
H83A C83 H83B 108.0 . . ?
Cl5 C84 Cl6 114.1(5) . . ?
Cl5 C84 H84A 108.7 . . ?
Cl6 C84 H84A 108.7 . . ?
Cl5 C84 H84B 108.7 . . ?
Cl6 C84 H84B 108.7 . . ?
H84A C84 H84B 107.6 . . ?
Cl7 C85 Cl8 112.7(10) . . ?
Cl7 C85 H85A 109.1 . . ?
Cl8 C85 H85A 109.1 . . ?
Cl7 C85 H85B 109.1 . . ?
Cl8 C85 H85B 109.1 . . ?
H85A C85 H85B 107.8 . . ?

loop_
_geom_bond_atom_site_label_1
_geom_bond_atom_site_label_2
_geom_bond_distance
_geom_bond_site_symmetry_2
_geom_bond_publ_flag
C1 N1 1.328(4) . ?
C1 C2 1.415(4) . ?
C1 H1 0.9500 . ?
C2 C3 1.374(5) . ?
C2 C20A 1.514(7) . ?
C2 C20B 1.515(7) . ?
C3 C4 1.433(4) . ?
C3 C22 1.494(4) . ?
C4 C5 1.373(4) . ?
C4 N1 1.396(4) . ?
C5 C6 1.386(4) . ?
C5 H5 0.9500 . ?
C6 N2 1.394(3) . ?
C6 C7 1.415(4) . ?
C7 C8 1.373(4) . ?
C7 H7 0.9500 . ?
C8 C9 1.416(3) . ?
C8 C10 1.503(4) . ?
C9 N2 1.340(3) . ?
C9 H9 0.9500 . ?
C10 C12 1.496(3) . ?
C10 H10A 0.9900 . ?
C10 H10B 0.9900 . ?
C11 N3 1.332(3) . ?
C11 C12 1.416(3) . ?
C11 H11 0.9500 . ?
C12 C13 1.366(4) . ?
C13 C14 1.424(3) . ?
C13 H13 0.9500 . ?
C14 C15 1.371(4) . ?
C14 N3 1.397(3) . ?
C15 C16 1.381(4) . ?
C15 H15 0.9500 . ?
C16 N4 1.392(3) . ?
C16 C17 1.431(4) . ?
C17 C18 1.374(4) . ?
C17 C24 1.501(4) . ?
C18 C19 1.414(4) . ?
C18 C26 1.503(4) . ?
C19 N4 1.337(3) . ?
C19 H19 0.9500 . ?
C20A C21A 1.467(18) . ?
C20A H20A 0.9900 . ?
C20A H20B 0.9900 . ?
C21A H21A 0.9800 . ?
C21A H21B 0.9800 . ?
C21A H21C 0.9800 . ?
C20B C21B 1.464(18) . ?
C20B H20C 0.9900 . ?
C20B H20D 0.9900 . ?
C21B H21D 0.9800 . ?
C21B H21E 0.9800 . ?
C21B H21F 0.9800 . ?
C22 C23 1.513(6) . ?
C22 H22A 0.9900 . ?
C22 H22B 0.9900 . ?
C23 H23A 0.9800 . ?
C23 H23B 0.9800 . ?
C23 H23C 0.9800 . ?
C24 C25 1.513(5) . ?
C24 H24A 0.9900 . ?
C24 H24B 0.9900 . ?
C25 H25A 0.9800 . ?
C25 H25B 0.9800 . ?
C25 H25C 0.9800 . ?
C26 C27 1.497(5) . ?
C26 H26A 0.9900 . ?
C26 H26B 0.9900 . ?
C27 H27A 0.9800 . ?
C27 H27B 0.9800 . ?
C27 H27C 0.9800 . ?
C28 N5 1.331(3) . ?
C28 C29 1.419(4) . ?
C28 H28 0.9500 . ?
C29 C30 1.366(4) . ?
C29 C47 1.505(4) . ?
C30 C31 1.432(3) . ?
C30 C49 1.505(4) . ?
C31 C32 1.370(4) . ?
C31 N5 1.398(3) . ?
C32 C33 1.395(4) . ?
C32 H32 0.9500 . ?
C33 N6 1.390(3) . ?
C33 C34 1.417(4) . ?
C34 C35 1.373(4) . ?
C34 H34 0.9500 . ?
C35 C36 1.409(4) . ?
C35 C37 1.506(3) . ?
C36 N6 1.343(3) . ?
C36 H36 0.9500 . ?
C37 C39 1.498(3) . ?
C37 H37A 0.9900 . ?
C37 H37B 0.9900 . ?
C38 N7 1.346(3) . ?
C38 C39 1.406(3) . ?
C38 H38 0.9500 . ?
C39 C40 1.376(3) . ?
C40 C41 1.410(3) . ?
C40 H40 0.9500 . ?
C41 C42 1.393(3) . ?
C41 N7 1.393(3) . ?
C42 C43 1.373(3) . ?
C42 H42 0.9500 . ?
C43 N8 1.403(3) . ?
C43 C44 1.435(3) . ?
C44 C45 1.372(4) . ?
C44 C51 1.503(3) . ?
C45 C46 1.423(3) . ?
C45 C53 1.501(3) . ?
C46 N8 1.323(3) . ?
C46 H46 0.9500 . ?
C47 C48 1.491(5) . ?
C47 H47A 0.9900 . ?
C47 H47B 0.9900 . ?
C48 H48A 0.9800 . ?
C48 H48B 0.9800 . ?
C48 H48C 0.9800 . ?
C49 C50 1.514(6) . ?
C49 H49A 0.9900 . ?
C49 H49B 0.9900 . ?
C50 H50A 0.9800 . ?
C50 H50B 0.9800 . ?
C50 H50C 0.9800 . ?
C51 C52 1.519(4) . ?
C51 H51A 0.9900 . ?
C51 H51B 0.9900 . ?
C52 H52A 0.9800 . ?
C52 H52B 0.9800 . ?
C52 H52C 0.9800 . ?
C53 C54 1.521(4) . ?
C53 H53A 0.9900 . ?
C53 H53B 0.9900 . ?
C54 H54A 0.9800 . ?
C54 H54B 0.9800 . ?
C54 H54C 0.9800 . ?
C55 N9 1.341(3) . ?
C55 C56 1.417(4) . ?
C55 H55 0.9500 . ?
C56 C57 1.378(4) . ?
C56 C74B 1.57(9) . ?
C56 C74A 1.507(13) . ?
C57 C58 1.427(4) . ?
C57 C76 1.503(4) . ?
C58 C59 1.382(4) . ?
C58 N9 1.395(3) . ?
C59 C60 1.375(4) . ?
C59 H59 0.9500 . ?
C60 N10 1.391(3) . ?
C60 C61 1.419(3) . ?
C61 C62 1.365(4) . ?
C61 H61 0.9500 . ?
C62 C63 1.417(3) . ?
C62 C64 1.494(3) . ?
C63 N10 1.337(3) . ?
C63 H63 0.9500 . ?
C64 C66 1.498(3) . ?
C64 H64A 0.9900 . ?
C64 H64B 0.9900 . ?
C65 N11 1.334(3) . ?
C65 C66 1.417(3) . ?
C65 H65 0.9500 . ?
C66 C67 1.374(3) . ?
C67 C68 1.422(3) . ?
C67 H67 0.9500 . ?
C68 C69 1.377(3) . ?
C68 N11 1.396(3) . ?
C69 C70 1.377(4) . ?
C69 H69 0.9500 . ?
C70 N12 1.398(3) . ?
C70 C71 1.423(3) . ?
C71 C72 1.377(4) . ?
C71 C78 1.499(4) . ?
C72 C73 1.416(4) . ?
C72 C80 1.498(4) . ?
C73 N12 1.335(3) . ?
C73 H73 0.9500 . ?
C74A C75A 1.540(5) . ?
C74A H74A 0.9900 . ?
C74A H74B 0.9900 . ?
C75A H75A 0.9800 . ?
C75A H75B 0.9800 . ?
C75A H75C 0.9800 . ?
C74B C75B 1.548(18) . ?
C74B H74C 0.9900 . ?
C74B H74D 0.9900 . ?
C75B H75D 0.9800 . ?
C75B H75E 0.9800 . ?
C75B H75F 0.9800 . ?
C76 C77 1.517(5) . ?
C76 H76A 0.9900 . ?
C76 H76B 0.9900 . ?
C77 H77A 0.9800 . ?
C77 H77B 0.9800 . ?
C77 H77C 0.9800 . ?
C78 C79 1.520(4) . ?
C78 H78A 0.9900 . ?
C78 H78B 0.9900 . ?
C79 H79A 0.9800 . ?
C79 H79B 0.9800 . ?
C79 H79C 0.9800 . ?
C80 C81 1.480(5) . ?
C80 H80A 0.9900 . ?
C80 H80B 0.9900 . ?
C81 H81A 0.9800 . ?
C81 H81B 0.9800 . ?
C81 H81C 0.9800 . ?
N1 Fe1 1.984(2) . ?
N2 Fe1 1.969(2) . ?
N3 Fe2 1.961(2) . ?
N4 Fe2 1.969(2) . ?
N5 Fe1 1.961(2) . ?
N6 Fe1 1.965(2) . ?
N7 Fe2 1.958(2) . ?
N8 Fe2 1.9695(19) . ?
N9 Fe1 1.974(2) . ?
N10 Fe1 1.964(2) . ?
N11 Fe2 1.972(2) . ?
N12 Fe2 1.972(2) . ?
C82A Cl1 1.716(5) . ?
C82A Cl2 1.772(6) . ?
C82A H82A 0.9900 . ?
C82A H82B 0.9900 . ?
C83 Cl3 1.729(4) . ?
C83 Cl4 1.738(4) . ?
C83 H83A 0.9900 . ?
C83 H83B 0.9900 . ?
C84 Cl5 1.660(7) . ?
C84 Cl6 1.748(8) . ?
C84 H84A 0.9900 . ?
C84 H84B 0.9900 . ?
Cl7 C85 1.727(10) . ?
Cl8 C85 1.728(10) . ?
C85 H85A 0.9900 . ?
C85 H85B 0.9900 . ?

loop_
_geom_torsion_atom_site_label_1
_geom_torsion_atom_site_label_2
_geom_torsion_atom_site_label_3
_geom_torsion_atom_site_label_4
_geom_torsion
_geom_torsion_site_symmetry_1
_geom_torsion_site_symmetry_2
_geom_torsion_site_symmetry_3
_geom_torsion_site_symmetry_4
_geom_torsion_publ_flag
N1 C1 C2 C3 -0.3(3) . . . . ?
N1 C1 C2 C20A -176.0(13) . . . . ?
N1 C1 C2 C20B 175.3(12) . . . . ?
C1 C2 C3 C4 -0.1(3) . . . . ?
C20A C2 C3 C4 176.1(13) . . . . ?
C20B C2 C3 C4 -174.8(14) . . . . ?
C1 C2 C3 C22 177.9(3) . . . . ?
C20A C2 C3 C22 -5.9(13) . . . . ?
C20B C2 C3 C22 3.2(14) . . . . ?
C2 C3 C4 C5 -179.6(3) . . . . ?
C22 C3 C4 C5 2.4(5) . . . . ?
C2 C3 C4 N1 0.4(3) . . . . ?
C22 C3 C4 N1 -177.7(3) . . . . ?
N1 C4 C5 C6 2.9(4) . . . . ?
C3 C4 C5 C6 -177.1(3) . . . . ?
C4 C5 C6 N2 1.0(4) . . . . ?
C4 C5 C6 C7 -179.9(3) . . . . ?
C5 C6 C7 C8 -178.1(2) . . . . ?
N2 C6 C7 C8 1.0(3) . . . . ?
C6 C7 C8 C9 -0.8(3) . . . . ?
C6 C7 C8 C10 175.5(2) . . . . ?
C7 C8 C9 N2 0.4(3) . . . . ?
C10 C8 C9 N2 -176.0(2) . . . . ?
C7 C8 C10 C12 134.9(3) . . . . ?
C9 C8 C10 C12 -49.6(3) . . . . ?
N3 C11 C12 C13 0.4(3) . . . . ?
N3 C11 C12 C10 -176.7(2) . . . . ?
C8 C10 C12 C13 135.7(3) . . . . ?
C8 C10 C12 C11 -47.9(4) . . . . ?
C11 C12 C13 C14 -0.5(3) . . . . ?
C10 C12 C13 C14 176.5(2) . . . . ?
C12 C13 C14 C15 -179.1(3) . . . . ?
C12 C13 C14 N3 0.4(3) . . . . ?
N3 C14 C15 C16 -0.5(4) . . . . ?
C13 C14 C15 C16 179.0(3) . . . . ?
C14 C15 C16 N4 2.0(4) . . . . ?
C14 C15 C16 C17 -175.5(3) . . . . ?
C15 C16 C17 C18 177.5(3) . . . . ?
N4 C16 C17 C18 -0.2(3) . . . . ?
C15 C16 C17 C24 -6.1(5) . . . . ?
N4 C16 C17 C24 176.1(3) . . . . ?
C16 C17 C18 C19 0.3(3) . . . . ?
C24 C17 C18 C19 -176.0(3) . . . . ?
C16 C17 C18 C26 -174.9(3) . . . . ?
C24 C17 C18 C26 8.9(5) . . . . ?
C17 C18 C19 N4 -0.2(3) . . . . ?
C26 C18 C19 N4 175.2(2) . . . . ?
C3 C2 C20A C21A 176.7(11) . . . . ?
C1 C2 C20A C21A -8(3) . . . . ?
C20B C2 C20A C21A 27(9) . . . . ?
C3 C2 C20B C21B 101.8(17) . . . . ?
C1 C2 C20B C21B -72(3) . . . . ?
C20A C2 C20B C21B 138(13) . . . . ?
C2 C3 C22 C23 -89.4(4) . . . . ?
C4 C3 C22 C23 88.2(4) . . . . ?
C18 C17 C24 C25 90.1(4) . . . . ?
C16 C17 C24 C25 -85.5(4) . . . . ?
C17 C18 C26 C27 93.4(4) . . . . ?
C19 C18 C26 C27 -80.9(4) . . . . ?
N5 C28 C29 C30 -0.7(3) . . . . ?
N5 C28 C29 C47 -179.7(3) . . . . ?
C28 C29 C30 C31 0.1(3) . . . . ?
C47 C29 C30 C31 179.1(3) . . . . ?
C28 C29 C30 C49 -176.8(3) . . . . ?
C47 C29 C30 C49 2.2(5) . . . . ?
C29 C30 C31 C32 179.6(3) . . . . ?
C49 C30 C31 C32 -3.5(5) . . . . ?
C29 C30 C31 N5 0.5(3) . . . . ?
C49 C30 C31 N5 177.4(3) . . . . ?
N5 C31 C32 C33 0.4(5) . . . . ?
C30 C31 C32 C33 -178.5(3) . . . . ?
C31 C32 C33 N6 1.3(5) . . . . ?
C31 C32 C33 C34 -178.4(3) . . . . ?
N6 C33 C34 C35 0.5(3) . . . . ?
C32 C33 C34 C35 -179.7(3) . . . . ?
C33 C34 C35 C36 -0.2(3) . . . . ?
C33 C34 C35 C37 176.6(3) . . . . ?
C34 C35 C36 N6 -0.2(3) . . . . ?
C37 C35 C36 N6 -177.1(2) . . . . ?
C34 C35 C37 C39 139.2(3) . . . . ?
C36 C35 C37 C39 -44.6(4) . . . . ?
N7 C38 C39 C40 0.3(3) . . . . ?
N7 C38 C39 C37 -176.4(2) . . . . ?
C35 C37 C39 C40 133.6(3) . . . . ?
C35 C37 C39 C38 -50.5(4) . . . . ?
C38 C39 C40 C41 -1.2(3) . . . . ?
C37 C39 C40 C41 175.4(2) . . . . ?
C39 C40 C41 C42 -175.4(2) . . . . ?
C39 C40 C41 N7 1.7(3) . . . . ?
N7 C41 C42 C43 3.1(4) . . . . ?
C40 C41 C42 C43 179.8(2) . . . . ?
C41 C42 C43 N8 3.8(4) . . . . ?
C41 C42 C43 C44 -177.7(2) . . . . ?
C42 C43 C44 C45 -178.1(2) . . . . ?
N8 C43 C44 C45 0.5(3) . . . . ?
C42 C43 C44 C51 0.7(4) . . . . ?
N8 C43 C44 C51 179.3(2) . . . . ?
C43 C44 C45 C46 0.1(3) . . . . ?
C51 C44 C45 C46 -178.7(2) . . . . ?
C43 C44 C45 C53 179.1(2) . . . . ?
C51 C44 C45 C53 0.3(4) . . . . ?
C44 C45 C46 N8 -0.8(3) . . . . ?
C53 C45 C46 N8 -179.8(2) . . . . ?
C30 C29 C47 C48 153.8(4) . . . . ?
C28 C29 C47 C48 -27.4(5) . . . . ?
C29 C30 C49 C50 85.7(4) . . . . ?
C31 C30 C49 C50 -90.6(4) . . . . ?
C45 C44 C51 C52 97.9(3) . . . . ?
C43 C44 C51 C52 -80.6(3) . . . . ?
C44 C45 C53 C54 168.0(3) . . . . ?
C46 C45 C53 C54 -13.2(4) . . . . ?
N9 C55 C56 C57 0.2(4) . . . . ?
N9 C55 C56 C74B 175(3) . . . . ?
N9 C55 C56 C74A 179.3(5) . . . . ?
C55 C56 C57 C58 -1.0(4) . . . . ?
C74B C56 C57 C58 -175(3) . . . . ?
C74A C56 C57 C58 179.9(6) . . . . ?
C55 C56 C57 C76 -178.9(3) . . . . ?
C74B C56 C57 C76 7(3) . . . . ?
C74A C56 C57 C76 2.1(7) . . . . ?
C56 C57 C58 C59 -179.1(3) . . . . ?
C76 C57 C58 C59 -1.1(5) . . . . ?
C56 C57 C58 N9 1.4(3) . . . . ?
C76 C57 C58 N9 179.4(3) . . . . ?
N9 C58 C59 C60 3.6(5) . . . . ?
C57 C58 C59 C60 -175.8(3) . . . . ?
C58 C59 C60 N10 4.0(4) . . . . ?
C58 C59 C60 C61 -179.3(3) . . . . ?
C59 C60 C61 C62 -176.0(3) . . . . ?
N10 C60 C61 C62 1.1(3) . . . . ?
C60 C61 C62 C63 -0.8(3) . . . . ?
C60 C61 C62 C64 175.3(2) . . . . ?
C61 C62 C63 N10 0.2(3) . . . . ?
C64 C62 C63 N10 -176.0(2) . . . . ?
C61 C62 C64 C66 138.4(3) . . . . ?
C63 C62 C64 C66 -46.3(3) . . . . ?
N11 C65 C66 C67 0.3(3) . . . . ?
N11 C65 C66 C64 -175.6(2) . . . . ?
C62 C64 C66 C67 134.3(2) . . . . ?
C62 C64 C66 C65 -50.6(3) . . . . ?
C65 C66 C67 C68 -0.5(3) . . . . ?
C64 C66 C67 C68 175.4(2) . . . . ?
C66 C67 C68 C69 -178.3(2) . . . . ?
C66 C67 C68 N11 0.5(3) . . . . ?
N11 C68 C69 C70 2.4(4) . . . . ?
C67 C68 C69 C70 -179.0(2) . . . . ?
C68 C69 C70 N12 2.5(4) . . . . ?
C68 C69 C70 C71 -177.2(2) . . . . ?
C69 C70 C71 C72 -179.9(2) . . . . ?
N12 C70 C71 C72 0.4(3) . . . . ?
C69 C70 C71 C78 1.5(4) . . . . ?
N12 C70 C71 C78 -178.1(2) . . . . ?
C70 C71 C72 C73 0.1(3) . . . . ?
C78 C71 C72 C73 178.6(3) . . . . ?
C70 C71 C72 C80 179.7(3) . . . . ?
C78 C71 C72 C80 -1.8(5) . . . . ?
C71 C72 C73 N12 -0.6(3) . . . . ?
C80 C72 C73 N12 179.8(3) . . . . ?
C57 C56 C74A C75A 120.4(8) . . . . ?
C55 C56 C74A C75A -58.5(10) . . . . ?
C74B C56 C74A C75A 14(55) . . . . ?
C57 C56 C74B C75B -135(4) . . . . ?
C55 C56 C74B C75B 51(6) . . . . ?
C74A C56 C74B C75B -59(52) . . . . ?
C56 C57 C76 C77 100.7(4) . . . . ?
C58 C57 C76 C77 -76.8(4) . . . . ?
C72 C71 C78 C79 -98.7(3) . . . . ?
C70 C71 C78 C79 79.6(3) . . . . ?
C71 C72 C80 C81 159.8(4) . . . . ?
C73 C72 C80 C81 -20.7(5) . . . . ?
C2 C1 N1 C4 0.5(3) . . . . ?
C2 C1 N1 Fe1 -179.30(18) . . . . ?
C5 C4 N1 C1 179.4(3) . . . . ?
C3 C4 N1 C1 -0.6(3) . . . . ?
C5 C4 N1 Fe1 -0.8(4) . . . . ?
C3 C4 N1 Fe1 179.28(17) . . . . ?
C8 C9 N2 C6 0.3(3) . . . . ?
C8 C9 N2 Fe1 -174.51(16) . . . . ?
C5 C6 N2 C9 178.4(2) . . . . ?
C7 C6 N2 C9 -0.8(3) . . . . ?
C5 C6 N2 Fe1 -6.7(3) . . . . ?
C7 C6 N2 Fe1 174.13(16) . . . . ?
C12 C11 N3 C14 -0.1(3) . . . . ?
C12 C11 N3 Fe2 178.68(16) . . . . ?
C15 C14 N3 C11 179.4(2) . . . . ?
C13 C14 N3 C11 -0.2(3) . . . . ?
C15 C14 N3 Fe2 0.6(4) . . . . ?
C13 C14 N3 Fe2 -179.01(17) . . . . ?
C18 C19 N4 C16 0.1(3) . . . . ?
C18 C19 N4 Fe2 -174.16(17) . . . . ?
C15 C16 N4 C19 -177.8(2) . . . . ?
C17 C16 N4 C19 0.1(3) . . . . ?
C15 C16 N4 Fe2 -3.5(4) . . . . ?
C17 C16 N4 Fe2 174.37(17) . . . . ?
C29 C28 N5 C31 1.0(3) . . . . ?
C29 C28 N5 Fe1 -173.99(18) . . . . ?
C32 C31 N5 C28 180.0(3) . . . . ?
C30 C31 N5 C28 -0.9(3) . . . . ?
C32 C31 N5 Fe1 -5.1(4) . . . . ?
C30 C31 N5 Fe1 174.02(18) . . . . ?
C35 C36 N6 C33 0.5(3) . . . . ?
C35 C36 N6 Fe1 178.35(17) . . . . ?
C32 C33 N6 C36 179.6(3) . . . . ?
C34 C33 N6 C36 -0.6(3) . . . . ?
C32 C33 N6 Fe1 1.7(4) . . . . ?
C34 C33 N6 Fe1 -178.45(18) . . . . ?
C39 C38 N7 C41 0.8(3) . . . . ?
C39 C38 N7 Fe2 -174.76(16) . . . . ?
C42 C41 N7 C38 175.7(2) . . . . ?
C40 C41 N7 C38 -1.5(3) . . . . ?
C42 C41 N7 Fe2 -8.7(3) . . . . ?
C40 C41 N7 Fe2 174.06(16) . . . . ?
C45 C46 N8 C43 1.1(3) . . . . ?
C45 C46 N8 Fe2 -176.67(16) . . . . ?
C42 C43 N8 C46 177.7(2) . . . . ?
C44 C43 N8 C46 -1.0(3) . . . . ?
C42 C43 N8 Fe2 -4.5(3) . . . . ?
C44 C43 N8 Fe2 176.77(16) . . . . ?
C56 C55 N9 C58 0.6(4) . . . . ?
C56 C55 N9 Fe1 -169.9(2) . . . . ?
C59 C58 N9 C55 179.3(3) . . . . ?
C57 C58 N9 C55 -1.2(3) . . . . ?
C59 C58 N9 Fe1 -10.0(4) . . . . ?
C57 C58 N9 Fe1 169.49(19) . . . . ?
C62 C63 N10 C60 0.5(3) . . . . ?
C62 C63 N10 Fe1 -178.82(16) . . . . ?
C59 C60 N10 C63 176.3(2) . . . . ?
C61 C60 N10 C63 -0.9(3) . . . . ?
C59 C60 N10 Fe1 -4.4(4) . . . . ?
C61 C60 N10 Fe1 178.36(17) . . . . ?
C66 C65 N11 C68 0.0(3) . . . . ?
C66 C65 N11 Fe2 -175.56(15) . . . . ?
C69 C68 N11 C65 178.5(2) . . . . ?
C67 C68 N11 C65 -0.3(2) . . . . ?
C69 C68 N11 Fe2 -5.8(3) . . . . ?
C67 C68 N11 Fe2 175.38(15) . . . . ?
C72 C73 N12 C70 0.8(3) . . . . ?
C72 C73 N12 Fe2 -176.19(16) . . . . ?
C69 C70 N12 C73 179.5(2) . . . . ?
C71 C70 N12 C73 -0.8(3) . . . . ?
C69 C70 N12 Fe2 -3.4(3) . . . . ?
C71 C70 N12 Fe2 176.30(16) . . . . ?
C28 N5 Fe1 N10 -53(2) . . . . ?
C31 N5 Fe1 N10 133(2) . . . . ?
C28 N5 Fe1 N6 179.9(2) . . . . ?
C31 N5 Fe1 N6 6.0(2) . . . . ?
C28 N5 Fe1 N2 -89.5(2) . . . . ?
C31 N5 Fe1 N2 96.6(2) . . . . ?
C28 N5 Fe1 N9 91.3(2) . . . . ?
C31 N5 Fe1 N9 -82.7(2) . . . . ?
C28 N5 Fe1 N1 2.9(2) . . . . ?
C31 N5 Fe1 N1 -171.1(2) . . . . ?
C63 N10 Fe1 N5 -38(2) . . . . ?
C60 N10 Fe1 N5 143(2) . . . . ?
C63 N10 Fe1 N6 89.7(2) . . . . ?
C60 N10 Fe1 N6 -89.4(2) . . . . ?
C63 N10 Fe1 N2 -0.9(2) . . . . ?
C60 N10 Fe1 N2 179.9(2) . . . . ?
C63 N10 Fe1 N9 178.4(2) . . . . ?
C60 N10 Fe1 N9 -0.7(2) . . . . ?
C63 N10 Fe1 N1 -93.3(2) . . . . ?
C60 N10 Fe1 N1 87.6(2) . . . . ?
C36 N6 Fe1 N5 178.2(2) . . . . ?
C33 N6 Fe1 N5 -4.4(2) . . . . ?
C36 N6 Fe1 N10 0.1(2) . . . . ?
C33 N6 Fe1 N10 177.5(2) . . . . ?
C36 N6 Fe1 N2 88.9(2) . . . . ?
C33 N6 Fe1 N2 -93.7(2) . . . . ?
C36 N6 Fe1 N9 -92.3(2) . . . . ?
C33 N6 Fe1 N9 85.1(2) . . . . ?
C36 N6 Fe1 N1 -49.4(13) . . . . ?
C33 N6 Fe1 N1 128.0(12) . . . . ?
C9 N2 Fe1 N5 -88.8(2) . . . . ?
C6 N2 Fe1 N5 97.4(2) . . . . ?
C9 N2 Fe1 N10 92.6(2) . . . . ?
C6 N2 Fe1 N10 -81.16(19) . . . . ?
C9 N2 Fe1 N6 3.0(2) . . . . ?
C6 N2 Fe1 N6 -170.78(19) . . . . ?
C9 N2 Fe1 N9 -58(4) . . . . ?
C6 N2 Fe1 N9 128(4) . . . . ?
C9 N2 Fe1 N1 -179.6(2) . . . . ?
C6 N2 Fe1 N1 6.58(19) . . . . ?
C55 N9 Fe1 N5 -2.3(3) . . . . ?
C58 N9 Fe1 N5 -171.0(2) . . . . ?
C55 N9 Fe1 N10 176.3(3) . . . . ?
C58 N9 Fe1 N10 7.6(2) . . . . ?
C55 N9 Fe1 N6 -94.2(3) . . . . ?
C58 N9 Fe1 N6 97.1(2) . . . . ?
C55 N9 Fe1 N2 -33(4) . . . . ?
C58 N9 Fe1 N2 159(4) . . . . ?
C55 N9 Fe1 N1 88.5(3) . . . . ?
C58 N9 Fe1 N1 -80.2(2) . . . . ?
C1 N1 Fe1 N5 87.3(2) . . . . ?
C4 N1 Fe1 N5 -92.4(2) . . . . ?
C1 N1 Fe1 N10 -94.6(2) . . . . ?
C4 N1 Fe1 N10 85.6(2) . . . . ?
C1 N1 Fe1 N6 -45.0(14) . . . . ?
C4 N1 Fe1 N6 135.2(12) . . . . ?
C1 N1 Fe1 N2 176.7(2) . . . . ?
C4 N1 Fe1 N2 -3.1(2) . . . . ?
C1 N1 Fe1 N9 -2.1(2) . . . . ?
C4 N1 Fe1 N9 178.1(2) . . . . ?
C38 N7 Fe2 N3 3.3(2) . . . . ?
C41 N7 Fe2 N3 -171.37(19) . . . . ?
C38 N7 Fe2 N4 -88.8(2) . . . . ?
C41 N7 Fe2 N4 96.50(19) . . . . ?
C38 N7 Fe2 N8 -179.0(2) . . . . ?
C41 N7 Fe2 N8 6.4(2) . . . . ?
C38 N7 Fe2 N11 92.4(2) . . . . ?
C41 N7 Fe2 N11 -82.29(19) . . . . ?
C38 N7 Fe2 N12 -42.7(17) . . . . ?
C41 N7 Fe2 N12 142.6(16) . . . . ?
C11 N3 Fe2 N7 91.6(2) . . . . ?
C14 N3 Fe2 N7 -89.8(2) . . . . ?
C11 N3 Fe2 N4 180.0(2) . . . . ?
C14 N3 Fe2 N4 -1.4(2) . . . . ?
C11 N3 Fe2 N8 -46.2(16) . . . . ?
C14 N3 Fe2 N8 132.4(14) . . . . ?
C11 N3 Fe2 N11 1.8(2) . . . . ?
C14 N3 Fe2 N11 -179.6(2) . . . . ?
C11 N3 Fe2 N12 -90.5(2) . . . . ?
C14 N3 Fe2 N12 88.1(2) . . . . ?
C19 N4 Fe2 N7 -93.6(2) . . . . ?
C16 N4 Fe2 N7 93.3(2) . . . . ?
C19 N4 Fe2 N3 175.9(2) . . . . ?
C16 N4 Fe2 N3 2.8(2) . . . . ?
C19 N4 Fe2 N8 -1.7(2) . . . . ?
C16 N4 Fe2 N8 -174.7(2) . . . . ?
C19 N4 Fe2 N11 -60(2) . . . . ?
C16 N4 Fe2 N11 127(2) . . . . ?
C19 N4 Fe2 N12 88.5(2) . . . . ?
C16 N4 Fe2 N12 -84.6(2) . . . . ?
C46 N8 Fe2 N7 177.3(2) . . . . ?
C43 N8 Fe2 N7 -0.1(2) . . . . ?
C46 N8 Fe2 N3 -45.0(16) . . . . ?
C43 N8 Fe2 N3 137.7(14) . . . . ?
C46 N8 Fe2 N4 88.9(2) . . . . ?
C43 N8 Fe2 N4 -88.42(19) . . . . ?
C46 N8 Fe2 N11 -93.0(2) . . . . ?
C43 N8 Fe2 N11 89.72(19) . . . . ?
C46 N8 Fe2 N12 -0.7(2) . . . . ?
C43 N8 Fe2 N12 -178.03(19) . . . . ?
C65 N11 Fe2 N7 0.72(19) . . . . ?
C68 N11 Fe2 N7 -174.01(19) . . . . ?
C65 N11 Fe2 N3 91.23(19) . . . . ?
C68 N11 Fe2 N3 -83.49(19) . . . . ?
C65 N11 Fe2 N4 -33(2) . . . . ?
C68 N11 Fe2 N4 152(2) . . . . ?
C65 N11 Fe2 N8 -91.28(19) . . . . ?
C68 N11 Fe2 N8 93.99(19) . . . . ?
C65 N11 Fe2 N12 178.65(19) . . . . ?
C68 N11 Fe2 N12 3.92(19) . . . . ?
C73 N12 Fe2 N7 -48.1(17) . . . . ?
C70 N12 Fe2 N7 135.5(16) . . . . ?
C73 N12 Fe2 N3 -94.2(2) . . . . ?
C70 N12 Fe2 N3 89.40(19) . . . . ?
C73 N12 Fe2 N4 -2.0(2) . . . . ?
C70 N12 Fe2 N4 -178.44(19) . . . . ?
C73 N12 Fe2 N8 88.2(2) . . . . ?
C70 N12 Fe2 N8 -88.24(19) . . . . ?
C73 N12 Fe2 N11 176.9(2) . . . . ?
C70 N12 Fe2 N11 0.42(19) . . . . ?
